data_7029494
loop_
_publ_author_name
'Sen, Susan'
'Neogi, Subhadip'
'Aijaz, Arshad'
'Xu, Qiang'
'Bharadwaj, Parimal K.'

_publ_section_title
;
 Structural variation in Zn(ii) coordination polymers built with a
 semi-rigid tetracarboxylate and different pyridine linkers: synthesis and
 selective CO2 adsorption studies.
;
_journal_issue 16
_journal_name_full 'Dalton transactions (Cambridge, England : 2003)'
_journal_page_first 6100
_journal_page_last 6107
_journal_paper_doi 10.1039/c3dt52977k
_journal_volume 43
_journal_year 2014
_chemical_formula_moiety 'C29 H18 N6 O8 Zn'
_chemical_formula_sum 'C29 H18 N6 O8 Zn'
_chemical_formula_weight 643.86
_chemical_name_systematic
;
 ?
;
_space_group_IT_number 2
_symmetry_cell_setting triclinic
_symmetry_space_group_name_Hall '-P 1'
_symmetry_space_group_name_H-M 'P -1'
_atom_sites_solution_hydrogens geom
_atom_sites_solution_primary direct
_atom_sites_solution_secondary difmap
_audit_creation_method SHELXL-97
_cell_angle_alpha 63.3380(10)
_cell_angle_beta 89.9780(10)
_cell_angle_gamma 86.0050(10)
_cell_formula_units_Z 2
_cell_length_a 10.3954(6)
_cell_length_b 12.7503(7)
_cell_length_c 14.0871(9)
_cell_measurement_temperature 100(2)
_cell_measurement_theta_max 28.3
_cell_measurement_theta_min 2.2
_cell_volume 1663.58(17)
_computing_cell_refinement 'SAINT 6.45 ( Bruker, 2003)'
_computing_data_collection 'SMART 5.628 (Bruker, 2003)'
_computing_data_reduction 'SAINT 6.45 ( Bruker, 2003)'
_computing_molecular_graphics 'Diamond 2.1e'
_computing_structure_refinement 'SHELXL-97 (Sheldrick, 1997)'
_computing_structure_solution 'SHELXS-97 (Sheldrick, 1990)'
_diffrn_ambient_temperature 100(2)
_diffrn_measured_fraction_theta_full 0.996
_diffrn_measured_fraction_theta_max 0.995
_diffrn_measurement_device_type 'Bruker SMART APEX'
_diffrn_measurement_method /w-scans
_diffrn_radiation_monochromator graphite
_diffrn_radiation_source 'fine-focus sealed tube'
_diffrn_radiation_type MoK\a
_diffrn_radiation_wavelength 0.71073
_diffrn_reflns_av_R_equivalents 0.0310
_diffrn_reflns_av_sigmaI/netI 0.0651
_diffrn_reflns_limit_h_max 13
_diffrn_reflns_limit_h_min -13
_diffrn_reflns_limit_k_max 17
_diffrn_reflns_limit_k_min -16
_diffrn_reflns_limit_l_max 18
_diffrn_reflns_limit_l_min -11
_diffrn_reflns_number 14967
_diffrn_reflns_theta_full 25.00
_diffrn_reflns_theta_max 28.32
_diffrn_reflns_theta_min 2.50
_exptl_absorpt_coefficient_mu 0.791
_exptl_absorpt_correction_T_max 0.8772
_exptl_absorpt_correction_T_min 0.8452
_exptl_absorpt_correction_type empirical
_exptl_absorpt_process_details 'SADABAS 2.10 (Bruker 2003)'
_exptl_crystal_density_diffrn 1.285
_exptl_crystal_density_method 'not measured'
_exptl_crystal_F_000 656
_exptl_crystal_size_max 0.22
_exptl_crystal_size_mid 0.19
_exptl_crystal_size_min 0.17
_platon_squeeze_details ' ?'
_refine_diff_density_max 0.526
_refine_diff_density_min -0.355
_refine_diff_density_rms 0.093
_refine_ls_extinction_method none
_refine_ls_goodness_of_fit_ref 1.037
_refine_ls_hydrogen_treatment mixed
_refine_ls_matrix_type full
_refine_ls_number_parameters 402
_refine_ls_number_reflns 8238
_refine_ls_number_restraints 0
_refine_ls_restrained_S_all 1.037
_refine_ls_R_factor_all 0.0696
_refine_ls_R_factor_gt 0.0469
_refine_ls_shift/su_max 0.001
_refine_ls_shift/su_mean 0.000
_refine_ls_structure_factor_coef Fsqd
_refine_ls_weighting_details 'calc w=1/[\s^2^(Fo^2^)+(0.0653P)^2^+0.0000P] where P=(Fo^2^+2Fc^2^)/3'
_refine_ls_weighting_scheme calc
_refine_ls_wR_factor_gt 0.1151
_refine_ls_wR_factor_ref 0.1216
_reflns_number_gt 6182
_reflns_number_total 8238
_reflns_threshold_expression >2sigma(I)
_cod_data_source_file c3dt52977k.txt
_cod_data_source_block 1
_cod_depositor_comments
;
The following automatic conversions were performed:

'_symmetry_cell_setting' value 'Triclinic' changed to 'triclinic'
according to
/usr/data/users/saulius/crontab/automatic-downloads/current/RSC/lib/dictionaries/cif_core.dic
dictionary named 'cif_core.dic' version 2.4.2 from 2011-04-26.

Automatic conversion script
Id: cif_fix_values 2281 2013-09-26 08:29:07Z andrius 
;
_cod_original_sg_symbol_H-M P-1
_cod_database_code 7029494

loop_
_symmetry_equiv_pos_as_xyz
'x, y, z'
'-x, -y, -z'

loop_
_atom_site_label
_atom_site_type_symbol
_atom_site_fract_x
_atom_site_fract_y
_atom_site_fract_z
_atom_site_U_iso_or_equiv
_atom_site_adp_type
_atom_site_occupancy
_atom_site_symmetry_multiplicity
_atom_site_calc_flag
_atom_site_refinement_flags
Zn1 Zn 0.93189(3) 0.51516(2) -0.41411(2) 0.01345(9) Uani 1 1 d .
O1 O 1.08502(16) 0.40457(15) -0.33027(14) 0.0192(4) Uani 1 1 d .
O2 O 0.82142(16) 0.37644(14) -0.37488(14) 0.0188(4) Uani 1 1 d .
O3 O 0.8505(2) 0.08746(17) -0.63404(16) 0.0288(5) Uani 1 1 d .
O4 O 0.5449(2) 0.19761(19) 0.01771(17) 0.0375(5) Uani 1 1 d .
O5 O 0.3621(2) 0.3109(2) -0.00945(18) 0.0410(6) Uani 1 1 d .
H12 H 0.3910 0.3168 0.0419 0.049 Uiso 1 1 calc R
O6 O 0.81157(16) 0.61808(15) -0.53891(14) 0.0195(4) Uani 1 1 d .
O7 O 0.71780(19) -0.05546(16) -0.55375(16) 0.0294(5) Uani 1 1 d .
O8 O 1.06950(17) 0.63402(15) -0.49330(14) 0.0220(4) Uani 1 1 d .
N3 N 0.8885(2) 1.01101(19) 0.22007(17) 0.0208(5) Uani 1 1 d .
C1 C 0.8239(2) 0.6361(2) -0.6341(2) 0.0180(5) Uani 1 1 d .
C2 C 0.8469(2) 0.3322(2) -0.4371(2) 0.0165(5) Uani 1 1 d .
C3 C 0.7753(2) 0.2300(2) -0.42790(19) 0.0149(5) Uani 1 1 d .
C4 C 0.6848(2) 0.1827(2) -0.35091(19) 0.0157(5) Uani 1 1 d .
H8 H 0.6674 0.2154 -0.3047 0.019 Uiso 1 1 calc R
C5 C 0.6191(2) 0.0867(2) -0.3415(2) 0.0161(5) Uani 1 1 d .
C6 C 0.6466(2) 0.0395(2) -0.4113(2) 0.0179(5) Uani 1 1 d .
H2 H 0.6031 -0.0239 -0.4065 0.021 Uiso 1 1 calc R
C7 C 0.7381(2) 0.0853(2) -0.4883(2) 0.0167(5) Uani 1 1 d .
C8 C 0.8025(2) 0.1814(2) -0.4972(2) 0.0164(5) Uani 1 1 d .
H1 H 0.8631 0.2128 -0.5492 0.020 Uiso 1 1 calc R
C9 C 0.7664(2) 0.0318(2) -0.5619(2) 0.0192(5) Uani 1 1 d .
C10 C 0.5229(2) 0.0339(2) -0.2555(2) 0.0193(5) Uani 1 1 d .
H4 H 0.5685 -0.0228 -0.1907 0.023 Uiso 1 1 calc R
H3 H 0.4638 -0.0079 -0.2768 0.023 Uiso 1 1 calc R
C11 C 0.4463(2) 0.1255(2) -0.2333(2) 0.0167(5) Uani 1 1 d .
C12 C 0.3507(2) 0.1997(2) -0.3056(2) 0.0173(5) Uani 1 1 d .
H5 H 0.3330 0.1916 -0.3666 0.021 Uiso 1 1 calc R
C13 C 0.2809(2) 0.2860(2) -0.2878(2) 0.0169(5) Uani 1 1 d .
C14 C 0.3075(2) 0.2987(2) -0.1970(2) 0.0192(5) Uani 1 1 d .
H7 H 0.2591 0.3546 -0.1837 0.023 Uiso 1 1 calc R
C15 C 0.4058(2) 0.2284(2) -0.1266(2) 0.0189(5) Uani 1 1 d .
C16 C 0.4413(3) 0.2453(2) -0.0328(2) 0.0290(7) Uani 1 1 d .
C17 C 0.4740(2) 0.1412(2) -0.1446(2) 0.0197(5) Uani 1 1 d .
H6 H 0.5390 0.0929 -0.0963 0.024 Uiso 1 1 calc R
N18 N 0.89164(19) 0.58890(17) -0.31513(16) 0.0154(4) Uani 1 1 d .
C19 C 0.9092(3) 0.5264(2) -0.2096(2) 0.0216(6) Uani 1 1 d .
H20 H 0.9247 0.4451 -0.1811 0.026 Uiso 1 1 calc R
C20 C 0.9053(3) 0.5772(2) -0.1416(2) 0.0241(6) Uani 1 1 d .
H19 H 0.9178 0.5312 -0.0687 0.029 Uiso 1 1 calc R
C21 C 0.8823(2) 0.6990(2) -0.1844(2) 0.0180(5) Uani 1 1 d .
C22 C 0.8596(3) 0.7637(2) -0.2931(2) 0.0217(6) Uani 1 1 d .
H10 H 0.8408 0.8447 -0.3233 0.026 Uiso 1 1 calc R
C23 C 0.8655(2) 0.7058(2) -0.3554(2) 0.0197(5) Uani 1 1 d .
H9 H 0.8508 0.7494 -0.4284 0.024 Uiso 1 1 calc R
C24 C 0.8856(2) 0.7569(2) -0.1146(2) 0.0186(5) Uani 1 1 d .
N25 N 0.8214(2) 0.86328(18) -0.14815(17) 0.0227(5) Uani 1 1 d .
N26 N 0.8239(2) 0.91363(18) -0.08408(17) 0.0212(5) Uani 1 1 d .
C27 C 0.8925(2) 0.8568(2) 0.0075(2) 0.0165(5) Uani 1 1 d .
C28 C 0.8940(2) 0.9116(2) 0.08049(19) 0.0167(5) Uani 1 1 d .
C29 C 0.9732(2) 0.8633(2) 0.1714(2) 0.0196(5) Uani 1 1 d .
H16 H 1.0294 0.7972 0.1868 0.024 Uiso 1 1 calc R
C30 C 0.9669(3) 0.9156(2) 0.2384(2) 0.0226(6) Uani 1 1 d .
H15 H 1.0198 0.8828 0.2996 0.027 Uiso 1 1 calc R
C31 C 0.8143(2) 1.0571(2) 0.1323(2) 0.0214(5) Uani 1 1 d .
H13 H 0.7599 1.1237 0.1187 0.026 Uiso 1 1 calc R
C32 C 0.8135(2) 1.0116(2) 0.0602(2) 0.0187(5) Uani 1 1 d .
H14 H 0.7603 1.0471 -0.0008 0.022 Uiso 1 1 calc R
N33 N 0.9608(2) 0.75178(18) 0.03958(17) 0.0211(5) Uani 1 1 d .
N34 N 0.9565(2) 0.70074(18) -0.02382(17) 0.0213(5) Uani 1 1 d .
H11 H 0.863(4) 0.056(4) -0.677(3) 0.082(15) Uiso 1 1 d .

loop_
_atom_site_aniso_label
_atom_site_aniso_U_11
_atom_site_aniso_U_22
_atom_site_aniso_U_33
_atom_site_aniso_U_23
_atom_site_aniso_U_13
_atom_site_aniso_U_12
Zn1 0.01386(15) 0.01389(14) 0.01770(16) -0.01152(12) 0.00332(10) -0.00186(10)
O1 0.0167(9) 0.0200(9) 0.0247(10) -0.0140(8) 0.0021(7) 0.0027(7)
O2 0.0203(9) 0.0186(9) 0.0247(10) -0.0156(8) 0.0050(7) -0.0045(7)
O3 0.0393(12) 0.0317(11) 0.0290(11) -0.0240(10) 0.0134(9) -0.0154(9)
O4 0.0400(13) 0.0422(13) 0.0333(12) -0.0207(11) -0.0144(10) 0.0049(10)
O5 0.0400(13) 0.0648(16) 0.0357(13) -0.0384(13) -0.0020(10) -0.0037(11)
O6 0.0187(9) 0.0217(9) 0.0221(10) -0.0140(8) -0.0007(7) 0.0030(7)
O7 0.0403(12) 0.0230(10) 0.0347(12) -0.0207(9) 0.0074(9) -0.0113(9)
O8 0.0218(9) 0.0225(9) 0.0281(10) -0.0159(8) 0.0092(8) -0.0095(8)
N3 0.0216(11) 0.0250(11) 0.0245(12) -0.0186(10) 0.0032(9) -0.0037(9)
C1 0.0177(12) 0.0170(12) 0.0259(14) -0.0152(11) 0.0008(10) -0.0038(10)
C2 0.0138(12) 0.0150(11) 0.0233(13) -0.0110(11) 0.0005(10) -0.0002(9)
C3 0.0142(12) 0.0123(11) 0.0205(13) -0.0094(10) -0.0005(10) -0.0010(9)
C4 0.0146(12) 0.0158(11) 0.0189(13) -0.0103(10) 0.0000(10) 0.0025(9)
C5 0.0117(12) 0.0114(11) 0.0214(13) -0.0045(10) -0.0015(10) 0.0019(9)
C6 0.0180(12) 0.0125(11) 0.0251(14) -0.0103(11) -0.0011(10) -0.0010(10)
C7 0.0189(12) 0.0140(11) 0.0185(13) -0.0089(10) -0.0029(10) 0.0017(9)
C8 0.0151(12) 0.0162(11) 0.0184(13) -0.0081(10) 0.0019(10) -0.0014(9)
C9 0.0227(13) 0.0179(12) 0.0207(13) -0.0124(11) -0.0020(10) 0.0018(10)
C10 0.0175(13) 0.0159(12) 0.0236(14) -0.0081(11) 0.0014(10) -0.0016(10)
C11 0.0132(12) 0.0150(11) 0.0212(13) -0.0072(10) 0.0054(10) -0.0039(9)
C12 0.0165(12) 0.0184(12) 0.0191(13) -0.0098(11) 0.0040(10) -0.0044(10)
C13 0.0158(12) 0.0159(11) 0.0199(13) -0.0086(10) 0.0030(10) -0.0033(9)
C14 0.0167(12) 0.0201(12) 0.0263(14) -0.0149(11) 0.0054(10) -0.0042(10)
C15 0.0181(13) 0.0209(12) 0.0182(13) -0.0082(11) 0.0049(10) -0.0082(10)
C16 0.0398(18) 0.0273(15) 0.0235(15) -0.0127(13) 0.0104(13) -0.0174(13)
C17 0.0152(12) 0.0195(12) 0.0207(13) -0.0053(11) 0.0015(10) -0.0036(10)
N18 0.0152(10) 0.0127(9) 0.0203(11) -0.0096(9) 0.0008(8) 0.0010(8)
C19 0.0310(15) 0.0136(12) 0.0212(14) -0.0094(11) 0.0005(11) 0.0022(11)
C20 0.0395(16) 0.0161(12) 0.0162(13) -0.0074(11) -0.0025(11) 0.0013(11)
C21 0.0238(13) 0.0151(12) 0.0194(13) -0.0120(11) 0.0006(10) 0.0021(10)
C22 0.0331(15) 0.0131(11) 0.0201(13) -0.0093(11) -0.0014(11) 0.0038(11)
C23 0.0258(14) 0.0171(12) 0.0154(13) -0.0072(11) -0.0015(10) 0.0022(10)
C24 0.0253(14) 0.0148(11) 0.0188(13) -0.0104(11) 0.0026(10) -0.0005(10)
N25 0.0348(13) 0.0170(10) 0.0212(12) -0.0139(10) -0.0026(10) 0.0042(9)
N26 0.0293(12) 0.0176(10) 0.0210(12) -0.0131(9) -0.0016(9) 0.0024(9)
C27 0.0180(12) 0.0147(11) 0.0200(13) -0.0105(10) 0.0040(10) -0.0027(10)
C28 0.0198(13) 0.0159(12) 0.0181(13) -0.0104(10) 0.0057(10) -0.0050(10)
C29 0.0237(13) 0.0153(12) 0.0218(13) -0.0103(11) -0.0017(11) 0.0006(10)
C30 0.0278(15) 0.0217(13) 0.0217(14) -0.0128(12) -0.0021(11) -0.0030(11)
C31 0.0200(13) 0.0230(13) 0.0296(15) -0.0192(12) 0.0037(11) -0.0016(10)
C32 0.0184(13) 0.0192(12) 0.0223(14) -0.0127(11) -0.0001(10) -0.0006(10)
N33 0.0295(12) 0.0185(10) 0.0191(11) -0.0122(9) -0.0014(9) 0.0016(9)
N34 0.0315(13) 0.0175(10) 0.0190(11) -0.0125(10) -0.0031(9) 0.0034(9)

loop_
_atom_type_symbol
_atom_type_description
_atom_type_scat_dispersion_real
_atom_type_scat_dispersion_imag
_atom_type_scat_source
C C 0.0033 0.0016 'International Tables Vol C Tables 4.2.6.8 and 6.1.1.4'
H H 0.0000 0.0000 'International Tables Vol C Tables 4.2.6.8 and 6.1.1.4'
N N 0.0061 0.0033 'International Tables Vol C Tables 4.2.6.8 and 6.1.1.4'
O O 0.0106 0.0060 'International Tables Vol C Tables 4.2.6.8 and 6.1.1.4'
Zn Zn 0.2839 1.4301 'International Tables Vol C Tables 4.2.6.8 and 6.1.1.4'

loop_
_geom_angle_atom_site_label_1
_geom_angle_atom_site_label_2
_geom_angle_atom_site_label_3
_geom_angle
_geom_angle_site_symmetry_1
_geom_angle_site_symmetry_3
O6 Zn1 O1 159.79(7) . .
O6 Zn1 N18 100.33(7) . .
O1 Zn1 N18 98.13(7) . .
O6 Zn1 O2 91.20(7) . .
O1 Zn1 O2 90.72(7) . .
N18 Zn1 O2 108.44(7) . .
O6 Zn1 O8 85.84(7) . .
O1 Zn1 O8 85.14(7) . .
N18 Zn1 O8 92.71(7) . .
O2 Zn1 O8 158.83(7) . .
O6 Zn1 Zn1 80.19(5) . 2_764
O1 Zn1 Zn1 79.59(5) . 2_764
N18 Zn1 Zn1 155.84(6) . 2_764
O2 Zn1 Zn1 95.68(5) . 2_764
O8 Zn1 Zn1 63.16(5) . 2_764
C1 O1 Zn1 127.07(17) 2_764 .
C2 O2 Zn1 107.67(15) . .
C9 O3 H11 111(3) . .
C16 O5 H12 109.5 . .
C1 O6 Zn1 126.59(16) . .
C2 O8 Zn1 148.68(16) 2_764 .
C31 N3 C30 117.6(2) . .
O1 C1 O6 126.5(2) 2_764 .
O1 C1 C13 117.0(2) 2_764 2_664
O6 C1 C13 116.5(2) . 2_664
O8 C2 O2 124.7(2) 2_764 .
O8 C2 C3 116.4(2) 2_764 .
O2 C2 C3 118.8(2) . .
C4 C3 C8 119.9(2) . .
C4 C3 C2 121.1(2) . .
C8 C3 C2 119.0(2) . .
C3 C4 C5 121.2(2) . .
C3 C4 H8 119.4 . .
C5 C4 H8 119.4 . .
C6 C5 C4 118.4(2) . .
C6 C5 C10 120.8(2) . .
C4 C5 C10 120.8(2) . .
C5 C6 C7 121.1(2) . .
C5 C6 H2 119.4 . .
C7 C6 H2 119.4 . .
C6 C7 C8 119.9(2) . .
C6 C7 C9 119.9(2) . .
C8 C7 C9 120.2(2) . .
C3 C8 C7 119.5(2) . .
C3 C8 H1 120.2 . .
C7 C8 H1 120.2 . .
O7 C9 O3 124.1(2) . .
O7 C9 C7 122.5(2) . .
O3 C9 C7 113.3(2) . .
C5 C10 C11 112.8(2) . .
C5 C10 H4 109.0 . .
C11 C10 H4 109.0 . .
C5 C10 H3 109.0 . .
C11 C10 H3 109.0 . .
H4 C10 H3 107.8 . .
C17 C11 C12 118.8(2) . .
C17 C11 C10 121.3(2) . .
C12 C11 C10 119.7(2) . .
C11 C12 C13 120.7(2) . .
C11 C12 H5 119.6 . .
C13 C12 H5 119.6 . .
C14 C13 C12 119.8(2) . .
C14 C13 C1 120.3(2) . 2_664
C12 C13 C1 119.9(2) . 2_664
C15 C14 C13 120.0(2) . .
C15 C14 H7 120.0 . .
C13 C14 H7 120.0 . .
C14 C15 C17 119.7(2) . .
C14 C15 C16 120.9(2) . .
C17 C15 C16 119.4(2) . .
O4 C16 O5 123.7(3) . .
O4 C16 C15 119.7(3) . .
O5 C16 C15 116.6(3) . .
C11 C17 C15 120.9(2) . .
C11 C17 H6 119.5 . .
C15 C17 H6 119.5 . .
C19 N18 C23 118.2(2) . .
C19 N18 Zn1 121.21(16) . .
C23 N18 Zn1 119.80(17) . .
N18 C19 C20 122.9(2) . .
N18 C19 H20 118.6 . .
C20 C19 H20 118.6 . .
C19 C20 C21 118.6(2) . .
C19 C20 H19 120.7 . .
C21 C20 H19 120.7 . .
C22 C21 C20 118.8(2) . .
C22 C21 C24 121.3(2) . .
C20 C21 C24 119.9(2) . .
C23 C22 C21 118.8(2) . .
C23 C22 H10 120.6 . .
C21 C22 H10 120.6 . .
N18 C23 C22 122.6(2) . .
N18 C23 H9 118.7 . .
C22 C23 H9 118.7 . .
N34 C24 N25 125.1(2) . .
N34 C24 C21 117.1(2) . .
N25 C24 C21 117.8(2) . .
N26 N25 C24 117.2(2) . .
N25 N26 C27 117.9(2) . .
N26 C27 N33 124.9(2) . .
N26 C27 C28 118.2(2) . .
N33 C27 C28 116.9(2) . .
C29 C28 C32 118.5(2) . .
C29 C28 C27 121.0(2) . .
C32 C28 C27 120.5(2) . .
C30 C29 C28 118.4(2) . .
C30 C29 H16 120.8 . .
C28 C29 H16 120.8 . .
N3 C30 C29 123.4(2) . .
N3 C30 H15 118.3 . .
C29 C30 H15 118.3 . .
N3 C31 C32 123.4(2) . .
N3 C31 H13 118.3 . .
C32 C31 H13 118.3 . .
C31 C32 C28 118.6(2) . .
C31 C32 H14 120.7 . .
C28 C32 H14 120.7 . .
N34 N33 C27 117.1(2) . .
N33 N34 C24 117.8(2) . .

loop_
_geom_bond_atom_site_label_1
_geom_bond_atom_site_label_2
_geom_bond_distance
_geom_bond_site_symmetry_2
Zn1 O6 2.0198(17) .
Zn1 O1 2.0277(17) .
Zn1 N18 2.031(2) .
Zn1 O2 2.0391(16) .
Zn1 O8 2.0907(17) .
Zn1 Zn1 2.9615(5) 2_764
O1 C1 1.258(3) 2_764
O2 C2 1.257(3) .
O3 C9 1.319(3) .
O3 H11 0.87(4) .
O4 C16 1.248(3) .
O5 C16 1.279(4) .
O5 H12 0.8200 .
O6 C1 1.262(3) .
O7 C9 1.213(3) .
O8 C2 1.255(3) 2_764
N3 C31 1.324(3) .
N3 C30 1.338(3) .
C1 O1 1.258(3) 2_764
C1 C13 1.501(3) 2_664
C2 O8 1.255(3) 2_764
C2 C3 1.501(3) .
C3 C4 1.385(3) .
C3 C8 1.391(3) .
C4 C5 1.396(3) .
C4 H8 0.9300 .
C5 C6 1.385(3) .
C5 C10 1.510(3) .
C6 C7 1.389(3) .
C6 H2 0.9300 .
C7 C8 1.393(3) .
C7 C9 1.494(3) .
C8 H1 0.9300 .
C10 C11 1.515(3) .
C10 H4 0.9700 .
C10 H3 0.9700 .
C11 C17 1.385(3) .
C11 C12 1.388(3) .
C12 C13 1.392(3) .
C12 H5 0.9300 .
C13 C14 1.390(3) .
C13 C1 1.501(3) 2_664
C14 C15 1.381(4) .
C14 H7 0.9300 .
C15 C17 1.395(3) .
C15 C16 1.481(4) .
C17 H6 0.9300 .
N18 C19 1.340(3) .
N18 C23 1.342(3) .
C19 C20 1.376(3) .
C19 H20 0.9300 .
C20 C21 1.394(3) .
C20 H19 0.9300 .
C21 C22 1.386(3) .
C21 C24 1.472(3) .
C22 C23 1.377(3) .
C22 H10 0.9300 .
C23 H9 0.9300 .
C24 N34 1.340(3) .
C24 N25 1.344(3) .
N25 N26 1.323(3) .
N26 C27 1.337(3) .
C27 N33 1.351(3) .
C27 C28 1.481(3) .
C28 C29 1.386(3) .
C28 C32 1.389(3) .
C29 C30 1.377(3) .
C29 H16 0.9300 .
C30 H15 0.9300 .
C31 C32 1.378(3) .
C31 H13 0.9300 .
C32 H14 0.9300 .
N33 N34 1.323(3) .

loop_
_geom_torsion_atom_site_label_1
_geom_torsion_atom_site_label_2
_geom_torsion_atom_site_label_3
_geom_torsion_atom_site_label_4
_geom_torsion
_geom_torsion_site_symmetry_1
_geom_torsion_site_symmetry_4
O6 Zn1 O1 C1 1.1(3) . 2_764
N18 Zn1 O1 C1 -154.75(19) . 2_764
O2 Zn1 O1 C1 96.51(19) . 2_764
O8 Zn1 O1 C1 -62.69(19) . 2_764
Zn1 Zn1 O1 C1 0.87(18) 2_764 2_764
O6 Zn1 O2 C2 78.35(16) . .
O1 Zn1 O2 C2 -81.53(16) . .
N18 Zn1 O2 C2 179.65(15) . .
O8 Zn1 O2 C2 -3.2(3) . .
Zn1 Zn1 O2 C2 -1.91(16) 2_764 .
O1 Zn1 O6 C1 0.5(3) . .
N18 Zn1 O6 C1 156.13(19) . .
O2 Zn1 O6 C1 -94.9(2) . .
O8 Zn1 O6 C1 64.13(19) . .
Zn1 Zn1 O6 C1 0.67(18) 2_764 .
O6 Zn1 O8 C2 -82.6(3) . 2_764
O1 Zn1 O8 C2 79.3(3) . 2_764
N18 Zn1 O8 C2 177.2(3) . 2_764
O2 Zn1 O8 C2 -0.1(5) . 2_764
Zn1 Zn1 O8 C2 -1.5(3) 2_764 2_764
Zn1 O6 C1 O1 -1.6(4) . 2_764
Zn1 O6 C1 C13 178.36(14) . 2_664
Zn1 O2 C2 O8 3.1(3) . 2_764
Zn1 O2 C2 C3 -178.12(17) . .
O8 C2 C3 C4 177.4(2) 2_764 .
O2 C2 C3 C4 -1.5(4) . .
O8 C2 C3 C8 -1.7(3) 2_764 .
O2 C2 C3 C8 179.4(2) . .
C8 C3 C4 C5 -0.2(4) . .
C2 C3 C4 C5 -179.3(2) . .
C3 C4 C5 C6 0.0(4) . .
C3 C4 C5 C10 178.5(2) . .
C4 C5 C6 C7 0.6(4) . .
C10 C5 C6 C7 -177.9(2) . .
C5 C6 C7 C8 -1.0(4) . .
C5 C6 C7 C9 179.5(2) . .
C4 C3 C8 C7 -0.1(4) . .
C2 C3 C8 C7 179.0(2) . .
C6 C7 C8 C3 0.7(4) . .
C9 C7 C8 C3 -179.8(2) . .
C6 C7 C9 O7 -4.3(4) . .
C8 C7 C9 O7 176.1(2) . .
C6 C7 C9 O3 176.9(2) . .
C8 C7 C9 O3 -2.6(3) . .
C6 C5 C10 C11 -145.3(2) . .
C4 C5 C10 C11 36.2(3) . .
C5 C10 C11 C17 -103.0(3) . .
C5 C10 C11 C12 73.5(3) . .
C17 C11 C12 C13 -2.0(3) . .
C10 C11 C12 C13 -178.7(2) . .
C11 C12 C13 C14 0.4(4) . .
C11 C12 C13 C1 -178.8(2) . 2_664
C12 C13 C14 C15 2.1(4) . .
C1 C13 C14 C15 -178.6(2) 2_664 .
C13 C14 C15 C17 -2.9(4) . .
C13 C14 C15 C16 176.2(2) . .
C14 C15 C16 O4 -166.0(2) . .
C17 C15 C16 O4 13.1(4) . .
C14 C15 C16 O5 13.0(4) . .
C17 C15 C16 O5 -167.8(2) . .
C12 C11 C17 C15 1.2(4) . .
C10 C11 C17 C15 177.8(2) . .
C14 C15 C17 C11 1.3(4) . .
C16 C15 C17 C11 -177.9(2) . .
O6 Zn1 N18 C19 154.03(19) . .
O1 Zn1 N18 C19 -34.2(2) . .
O2 Zn1 N18 C19 59.3(2) . .
O8 Zn1 N18 C19 -119.71(19) . .
Zn1 Zn1 N18 C19 -116.93(19) 2_764 .
O6 Zn1 N18 C23 -36.1(2) . .
O1 Zn1 N18 C23 135.67(19) . .
O2 Zn1 N18 C23 -130.83(18) . .
O8 Zn1 N18 C23 50.20(19) . .
Zn1 Zn1 N18 C23 53.0(3) 2_764 .
C23 N18 C19 C20 -1.9(4) . .
Zn1 N18 C19 C20 168.1(2) . .
N18 C19 C20 C21 -0.1(4) . .
C19 C20 C21 C22 2.3(4) . .
C19 C20 C21 C24 -176.2(2) . .
C20 C21 C22 C23 -2.4(4) . .
C24 C21 C22 C23 176.0(2) . .
C19 N18 C23 C22 1.8(4) . .
Zn1 N18 C23 C22 -168.41(19) . .
C21 C22 C23 N18 0.4(4) . .
C22 C21 C24 N34 -153.4(3) . .
C20 C21 C24 N34 25.0(4) . .
C22 C21 C24 N25 24.2(4) . .
C20 C21 C24 N25 -157.3(3) . .
N34 C24 N25 N26 -3.3(4) . .
C21 C24 N25 N26 179.2(2) . .
C24 N25 N26 C27 1.7(4) . .
N25 N26 C27 N33 0.6(4) . .
N25 N26 C27 C28 -179.0(2) . .
N26 C27 C28 C29 -173.4(2) . .
N33 C27 C28 C29 6.9(3) . .
N26 C27 C28 C32 7.9(3) . .
N33 C27 C28 C32 -171.7(2) . .
C32 C28 C29 C30 1.1(4) . .
C27 C28 C29 C30 -177.5(2) . .
C31 N3 C30 C29 -0.4(4) . .
C28 C29 C30 N3 -0.3(4) . .
C30 N3 C31 C32 0.3(4) . .
N3 C31 C32 C28 0.5(4) . .
C29 C28 C32 C31 -1.2(4) . .
C27 C28 C32 C31 177.5(2) . .
N26 C27 N33 N34 -1.6(4) . .
C28 C27 N33 N34 178.0(2) . .
C27 N33 N34 C24 0.2(3) . .
N25 C24 N34 N33 2.3(4) . .
C21 C24 N34 N33 179.8(2) . .

loop_
_platon_squeeze_void_nr
_platon_squeeze_void_average_x
_platon_squeeze_void_average_y
_platon_squeeze_void_average_z
_platon_squeeze_void_volume
_platon_squeeze_void_count_electrons
1 0.500 0.500 0.880 472.9 42.1
